data_4071449
loop_
_publ_author_name
'Bezuidenhout, Daniela I.'
'van der Watt, Elisia'
'Liles, David C.'
'Landman, Maril\'e'
'Lotz, Simon'

_publ_section_title
;
 Steric and Electronic Effects of Metal-Containing Substituents in Fischer
 Carbene Complexes of Chromium
;
_journal_issue 11
_journal_name_full Organometallics
_journal_page_first 2447
_journal_paper_doi 10.1021/om8001735
_journal_volume 27
_journal_year 2008
_chemical_formula_moiety 'C27 H15 Cl Cr2 O9 S Ti, C H2 Cl2'
_chemical_formula_sum 'C28 H17 Cl3 Cr2 O9 S Ti'
_chemical_formula_weight 787.73
_chemical_name_systematic
; 
((Chloro-bis(\h^5^-pentadienyl)-titanium-oxy)-(\h^6^-tricarbonylchromium-
benzo[b]thien-2-yl)-methylidene)-(pentacarbonyl)-chromium dichloromethane 
solvate 
;
_space_group_IT_number 14
_symmetry_cell_setting monoclinic
_symmetry_space_group_name_Hall '-P 2ybc'
_symmetry_space_group_name_H-M 'P 1 21/c 1'
_atom_sites_solution_hydrogens geom
_atom_sites_solution_primary direct
_atom_sites_solution_secondary difmap
_audit_creation_method SHELXL-97
_cell_angle_alpha 90.00
_cell_angle_beta 101.009(3)
_cell_angle_gamma 90.00
_cell_formula_units_Z 4
_cell_length_a 11.260(2)
_cell_length_b 12.083(2)
_cell_length_c 23.804(4)
_cell_measurement_reflns_used 4753
_cell_measurement_temperature 293(2)
_cell_measurement_theta_max 25.357
_cell_measurement_theta_min 2.425
_cell_volume 3179.0(9)
_computing_cell_refinement 'SAINT (Bruker, 2001)'
_computing_data_collection 'SMART (Bruker, 2001)'
_computing_data_reduction SAINT
_computing_molecular_graphics ' ORTEP-3 for Windows (Farrugia, 1997), POV-Ray (The POV-Ray Team, 2004)'
_computing_publication_material SHELXL-97
_computing_structure_refinement 'SHELXTL and SHELXL-97 (Sheldrick, 1997)'
_computing_structure_solution 'SHELXTL (Bruker, 2001)'
_diffrn_ambient_temperature 293(2)
_diffrn_detector 'SMART 1000 CCD'
_diffrn_detector_area_resol_mean 8.3
_diffrn_measured_fraction_theta_full 0.998
_diffrn_measured_fraction_theta_max 0.914
_diffrn_measurement_device_type 'Bruker (Seimens) P4'
_diffrn_measurement_method '\f and \w scans'
_diffrn_radiation_monochromator graphite
_diffrn_radiation_source 'fine-focus sealed tube'
_diffrn_radiation_type MoK\a
_diffrn_radiation_wavelength 0.71073
_diffrn_reflns_av_R_equivalents 0.0501
_diffrn_reflns_av_sigmaI/netI 0.0581
_diffrn_reflns_limit_h_max 7
_diffrn_reflns_limit_h_min -14
_diffrn_reflns_limit_k_max 10
_diffrn_reflns_limit_k_min -14
_diffrn_reflns_limit_l_max 29
_diffrn_reflns_limit_l_min -27
_diffrn_reflns_number 17002
_diffrn_reflns_theta_full 25.00
_diffrn_reflns_theta_max 26.54
_diffrn_reflns_theta_min 2.42
_exptl_absorpt_coefficient_mu 1.285
_exptl_absorpt_correction_T_max 0.981
_exptl_absorpt_correction_T_min 0.690
_exptl_absorpt_correction_type multi-scan
_exptl_absorpt_process_details 'SADABS (Bruker, 2001)'
_exptl_crystal_colour black
_exptl_crystal_density_diffrn 1.646
_exptl_crystal_density_method 'not measured'
_exptl_crystal_description blade
_exptl_crystal_F_000 1576
_exptl_crystal_size_max 0.28
_exptl_crystal_size_mid 0.10
_exptl_crystal_size_min 0.015
_refine_diff_density_max 0.676
_refine_diff_density_min -0.645
_refine_diff_density_rms 0.088
_refine_ls_extinction_method none
_refine_ls_goodness_of_fit_ref 1.054
_refine_ls_hydrogen_treatment constr
_refine_ls_matrix_type full
_refine_ls_number_parameters 447
_refine_ls_number_reflns 6045
_refine_ls_number_restraints 0
_refine_ls_restrained_S_all 1.054
_refine_ls_R_factor_all 0.0946
_refine_ls_R_factor_gt 0.0525
_refine_ls_shift/su_max 0.005
_refine_ls_shift/su_mean 0.000
_refine_ls_structure_factor_coef Fsqd
_refine_ls_weighting_details 'calc w=1/[\s^2^(Fo^2^)+(0.0815P)^2^+2.1850P] where P=(Fo^2^+2Fc^2^)/3'
_refine_ls_weighting_scheme calc
_refine_ls_wR_factor_gt 0.1355
_refine_ls_wR_factor_ref 0.1623
_reflns_number_gt 3866
_reflns_number_total 6045
_reflns_threshold_expression >2\s(I)
_cod_data_source_file om8001735-file005.cif
_cod_data_source_block evdw02_abs
_cod_original_cell_volume 3178.9(10)
_cod_original_sg_symbol_H-M 'P 21/c'
_cod_database_code 4071449

loop_
_symmetry_equiv_pos_as_xyz
'x, y, z'
'-x, y+1/2, -z+1/2'
'-x, -y, -z'
'x, -y-1/2, z-1/2'

loop_
_atom_site_label
_atom_site_type_symbol
_atom_site_fract_x
_atom_site_fract_y
_atom_site_fract_z
_atom_site_U_iso_or_equiv
_atom_site_adp_type
_atom_site_occupancy
_atom_site_symmetry_multiplicity
_atom_site_calc_flag
_atom_site_refinement_flags
_atom_site_disorder_assembly
_atom_site_disorder_group
Cr1 Cr 0.35525(8) 0.52190(6) 0.38273(3) 0.0505(2) Uani 1 1 d . A .
Cr2 Cr 0.02693(6) 0.21376(6) 0.52623(3) 0.0436(2) Uani 1 1 d . A .
Ti1 Ti 0.44837(8) 0.16412(6) 0.33751(4) 0.0438(2) Uani 1 1 d . . .
Cl1 Cl 0.53002(16) 0.28388(13) 0.27623(7) 0.0805(5) Uani 1 1 d . A .
C1 C 0.3640(8) 0.6690(5) 0.3610(3) 0.092(2) Uani 1 1 d . . .
O1 O 0.3721(8) 0.7624(3) 0.3513(3) 0.154(3) Uani 1 1 d . . .
C2 C 0.1878(7) 0.5328(5) 0.3830(2) 0.0717(16) Uani 1 1 d . . .
O2 O 0.0865(5) 0.5381(5) 0.3829(2) 0.1146(19) Uani 1 1 d . . .
C3 C 0.3131(5) 0.4799(4) 0.3043(3) 0.0622(14) Uani 1 1 d . . .
O3 O 0.2849(5) 0.4615(4) 0.25701(19) 0.0865(13) Uani 1 1 d . . .
C4 C 0.5232(6) 0.5014(4) 0.3822(2) 0.0621(14) Uani 1 1 d . . .
O4 O 0.6235(4) 0.4896(4) 0.3829(2) 0.0899(14) Uani 1 1 d . . .
C5 C 0.3896(5) 0.5803(4) 0.4575(3) 0.0580(13) Uani 1 1 d . . .
O5 O 0.4078(4) 0.6243(3) 0.50083(18) 0.0776(12) Uani 1 1 d . . .
C6 C 0.3512(4) 0.3581(3) 0.40877(19) 0.0400(10) Uani 1 1 d . . .
O6 O 0.3966(3) 0.2808(2) 0.38235(13) 0.0450(7) Uani 1 1 d . A .
C7 C 0.3008(4) 0.3167(3) 0.45700(18) 0.0381(10) Uani 1 1 d . A .
S1 S 0.30333(11) 0.17311(9) 0.47178(6) 0.0491(3) Uani 1 1 d . . .
C8 C 0.2454(4) 0.3748(4) 0.49382(19) 0.0418(10) Uani 1 1 d . . .
H8 H 0.2352 0.4511 0.4920 0.050 Uiso 1 1 calc R A .
C9 C 0.2044(4) 0.3063(3) 0.53571(19) 0.0412(10) Uani 1 1 d . A .
C10 C 0.1419(4) 0.3365(4) 0.5797(2) 0.0481(11) Uani 1 1 d . . .
H10 H 0.1224 0.4103 0.5845 0.058 Uiso 1 1 calc R A .
C11 C 0.1093(4) 0.2558(4) 0.6161(2) 0.0527(12) Uani 1 1 d . A .
H11 H 0.0733 0.2763 0.6466 0.063 Uiso 1 1 calc R . .
C12 C 0.1314(4) 0.1431(4) 0.6062(2) 0.0553(13) Uani 1 1 d . . .
H12 H 0.1080 0.0897 0.6301 0.066 Uiso 1 1 calc R A .
C13 C 0.1875(4) 0.1100(4) 0.5614(2) 0.0469(11) Uani 1 1 d . A .
H13 H 0.1980 0.0354 0.5541 0.056 Uiso 1 1 calc R . .
C14 C 0.2280(4) 0.1930(4) 0.5276(2) 0.0439(11) Uani 1 1 d . A .
C15 C -0.0003(5) 0.1436(4) 0.4559(3) 0.0577(13) Uani 1 1 d . . .
O15 O -0.0157(4) 0.1037(4) 0.41121(19) 0.0875(13) Uani 1 1 d . A .
C16 C -0.0663(5) 0.3274(4) 0.4908(2) 0.0584(13) Uani 1 1 d . . .
O16 O -0.1253(4) 0.3977(3) 0.4679(2) 0.0880(13) Uani 1 1 d . A .
C17 C -0.1122(5) 0.1530(5) 0.5424(2) 0.0618(14) Uani 1 1 d . . .
O17 O -0.1998(4) 0.1143(4) 0.5517(2) 0.0966(15) Uani 1 1 d . A .
C20 C 0.6469(5) 0.1754(5) 0.3955(2) 0.0629(14) Uani 1 1 d . A .
H20 H 0.6857 0.2435 0.4011 0.076 Uiso 1 1 calc R . .
C21 C 0.5734(5) 0.1296(5) 0.4291(2) 0.0614(14) Uani 1 1 d . A .
H21 H 0.5558 0.1612 0.4622 0.074 Uiso 1 1 calc R . .
C22 C 0.5297(5) 0.0296(4) 0.4062(2) 0.0626(14) Uani 1 1 d . A .
H22 H 0.4768 -0.0170 0.4205 0.075 Uiso 1 1 calc R . .
C23 C 0.5799(5) 0.0108(5) 0.3570(3) 0.0706(16) Uani 1 1 d . A .
H23 H 0.5664 -0.0506 0.3331 0.085 Uiso 1 1 calc R . .
C24 C 0.6527(5) 0.1004(5) 0.3510(3) 0.0681(15) Uani 1 1 d . A .
H24 H 0.6978 0.1094 0.3224 0.082 Uiso 1 1 calc R . .
C25 C 0.3397(16) 0.1007(15) 0.2497(5) 0.071(6) Uani 0.58(3) 1 d PG A 1
H25 H 0.3760 0.1029 0.2178 0.086 Uiso 0.58(3) 1 calc PR A 1
C26 C 0.2697(17) 0.1863(7) 0.2682(7) 0.057(5) Uani 0.58(3) 1 d PG A 1
H26 H 0.2521 0.2545 0.2504 0.068 Uiso 0.58(3) 1 calc PR A 1
C27 C 0.2314(11) 0.1495(14) 0.3185(7) 0.062(5) Uani 0.58(3) 1 d PG A 1
H27 H 0.1842 0.1894 0.3395 0.074 Uiso 0.58(3) 1 calc PR A 1
C28 C 0.2776(11) 0.0412(13) 0.3312(5) 0.060(4) Uani 0.58(3) 1 d PG A 1
H28 H 0.2661 -0.0024 0.3619 0.072 Uiso 0.58(3) 1 calc PR A 1
C29 C 0.3446(11) 0.0110(8) 0.2887(9) 0.062(5) Uani 0.58(3) 1 d PG A 1
H29 H 0.3846 -0.0558 0.2867 0.075 Uiso 0.58(3) 1 calc PR A 1
C25A C 0.3116(15) 0.158(2) 0.2464(7) 0.076(7) Uani 0.42(3) 1 d PG A 2
H25A H 0.3249 0.2000 0.2155 0.091 Uiso 0.42(3) 1 calc PR A 2
C26A C 0.2388(15) 0.1885(11) 0.2865(14) 0.061(6) Uani 0.42(3) 1 d PG A 2
H26A H 0.1961 0.2544 0.2864 0.073 Uiso 0.42(3) 1 calc PR A 2
C27A C 0.2427(19) 0.101(2) 0.3266(8) 0.061(7) Uani 0.42(3) 1 d PG A 2
H27A H 0.2030 0.0995 0.3574 0.073 Uiso 0.42(3) 1 calc PR A 2
C28A C 0.318(2) 0.0161(12) 0.3113(11) 0.065(9) Uani 0.42(3) 1 d PG A 2
H28A H 0.3361 -0.0507 0.3305 0.078 Uiso 0.42(3) 1 calc PR A 2
C29A C 0.3605(14) 0.051(2) 0.2618(10) 0.071(8) Uani 0.42(3) 1 d PG A 2
H29A H 0.4114 0.0115 0.2428 0.086 Uiso 0.42(3) 1 calc PR A 2
C30 C 0.8848(10) 0.3165(4) 0.2710(7) 0.110(6) Uani 0.516(6) 1 d PG B 3
H30A H 0.8912 0.3298 0.3117 0.131 Uiso 0.516(6) 1 calc PR B 3
H30B H 0.8025 0.3333 0.2523 0.131 Uiso 0.516(6) 1 calc PR B 3
Cl2 Cl 0.9822(6) 0.4029(4) 0.2450(3) 0.137(3) Uani 0.516(6) 1 d PG B 3
Cl3 Cl 0.9142(4) 0.1807(3) 0.2603(3) 0.140(3) Uani 0.516(6) 1 d PG B 3
C30A C 0.949(3) 0.4038(12) 0.2853(7) 0.185(14) Uani 0.484(6) 1 d PG B 4
H30C H 1.0272 0.4357 0.3013 0.222 Uiso 0.484(6) 1 calc PR B 4
H30D H 0.8886 0.4615 0.2840 0.222 Uiso 0.484(6) 1 calc PR B 4
Cl2A Cl 0.9499(19) 0.360(2) 0.2171(6) 0.85(4) Uani 0.484(6) 1 d PG B 4
Cl3A Cl 0.9184(11) 0.3000(17) 0.3291(5) 0.371(12) Uani 0.484(6) 1 d PG B 4

loop_
_atom_site_aniso_label
_atom_site_aniso_U_11
_atom_site_aniso_U_22
_atom_site_aniso_U_33
_atom_site_aniso_U_23
_atom_site_aniso_U_13
_atom_site_aniso_U_12
Cr1 0.0760(6) 0.0280(4) 0.0523(5) 0.0037(3) 0.0244(4) 0.0037(3)
Cr2 0.0486(4) 0.0327(4) 0.0528(5) 0.0029(3) 0.0179(3) 0.0010(3)
Ti1 0.0578(5) 0.0306(4) 0.0463(5) -0.0020(3) 0.0182(4) 0.0073(3)
Cl1 0.1104(12) 0.0658(9) 0.0789(10) 0.0172(7) 0.0523(9) 0.0075(8)
C1 0.170(7) 0.043(3) 0.078(4) 0.012(3) 0.060(5) 0.012(4)
O1 0.319(9) 0.032(2) 0.140(5) 0.023(3) 0.117(5) 0.013(4)
C2 0.095(5) 0.067(4) 0.055(3) 0.003(3) 0.020(3) 0.028(3)
O2 0.081(3) 0.161(5) 0.105(4) 0.001(3) 0.024(3) 0.048(3)
C3 0.087(4) 0.042(3) 0.064(4) 0.012(3) 0.030(3) 0.014(3)
O3 0.134(4) 0.077(3) 0.050(3) 0.005(2) 0.022(3) 0.014(3)
C4 0.082(4) 0.050(3) 0.060(3) -0.003(2) 0.028(3) -0.017(3)
O4 0.074(3) 0.112(4) 0.091(3) -0.016(3) 0.034(3) -0.023(3)
C5 0.070(3) 0.035(3) 0.075(4) 0.005(3) 0.029(3) -0.005(2)
O5 0.097(3) 0.067(3) 0.070(3) -0.026(2) 0.021(2) -0.015(2)
C6 0.041(2) 0.033(2) 0.047(3) -0.0022(19) 0.010(2) 0.0032(18)
O6 0.0576(19) 0.0289(15) 0.0542(19) -0.0036(13) 0.0251(15) 0.0031(13)
C7 0.042(2) 0.029(2) 0.047(3) 0.0020(18) 0.015(2) -0.0001(17)
S1 0.0605(7) 0.0296(6) 0.0644(8) 0.0035(5) 0.0305(6) 0.0062(5)
C8 0.048(3) 0.032(2) 0.049(3) -0.0017(19) 0.017(2) -0.0049(18)
C9 0.047(2) 0.029(2) 0.050(3) -0.0035(18) 0.016(2) -0.0019(18)
C10 0.060(3) 0.039(2) 0.049(3) -0.007(2) 0.021(2) -0.001(2)
C11 0.062(3) 0.053(3) 0.047(3) 0.000(2) 0.020(2) -0.003(2)
C12 0.064(3) 0.051(3) 0.053(3) 0.015(2) 0.017(3) 0.004(2)
C13 0.048(3) 0.038(2) 0.055(3) 0.011(2) 0.012(2) 0.005(2)
C14 0.047(3) 0.037(2) 0.051(3) 0.0036(19) 0.016(2) 0.0049(19)
C15 0.060(3) 0.041(3) 0.074(4) 0.005(3) 0.017(3) -0.006(2)
O15 0.117(4) 0.077(3) 0.069(3) -0.024(2) 0.018(3) -0.014(3)
C16 0.062(3) 0.044(3) 0.072(4) -0.001(3) 0.017(3) 0.005(2)
O16 0.094(3) 0.059(3) 0.105(3) 0.005(2) 0.002(3) 0.028(2)
C17 0.055(3) 0.066(3) 0.068(4) 0.009(3) 0.020(3) -0.001(3)
O17 0.069(3) 0.120(4) 0.107(4) 0.011(3) 0.034(3) -0.026(3)
C20 0.053(3) 0.062(3) 0.073(4) -0.005(3) 0.012(3) 0.005(3)
C21 0.057(3) 0.070(4) 0.054(3) -0.003(3) 0.005(3) 0.016(3)
C22 0.063(3) 0.053(3) 0.070(4) 0.021(3) 0.009(3) 0.011(3)
C23 0.076(4) 0.048(3) 0.085(4) -0.010(3) 0.007(3) 0.028(3)
C24 0.062(3) 0.074(4) 0.075(4) 0.002(3) 0.029(3) 0.020(3)
C25 0.090(14) 0.078(17) 0.044(8) -0.014(8) 0.005(9) 0.017(11)
C26 0.048(11) 0.058(7) 0.065(11) 0.003(6) 0.014(7) 0.014(6)
C27 0.050(7) 0.046(12) 0.085(12) -0.013(9) 0.001(7) -0.005(8)
C28 0.042(9) 0.063(12) 0.075(9) 0.007(8) 0.012(6) 0.002(7)
C29 0.082(12) 0.039(8) 0.063(14) -0.007(8) 0.007(9) 0.000(7)
C25A 0.056(11) 0.11(2) 0.057(12) 0.012(14) 0.001(8) 0.044(13)
C26A 0.040(10) 0.059(11) 0.09(2) -0.003(12) 0.031(11) 0.002(7)
C27A 0.075(16) 0.042(18) 0.063(11) -0.018(11) 0.011(11) -0.024(13)
C28A 0.053(15) 0.042(10) 0.10(2) 0.004(12) 0.012(15) -0.004(8)
C29A 0.093(14) 0.053(18) 0.058(18) -0.025(12) -0.012(13) 0.021(14)
C30 0.085(10) 0.164(18) 0.085(11) 0.016(11) 0.028(8) 0.002(10)
Cl2 0.124(4) 0.129(5) 0.163(6) 0.037(4) 0.039(4) 0.005(3)
Cl3 0.109(3) 0.114(4) 0.185(6) -0.005(3) -0.002(3) -0.012(3)
C30A 0.18(3) 0.092(16) 0.29(4) -0.09(2) 0.07(3) -0.045(16)
Cl2A 0.58(4) 1.72(11) 0.230(17) -0.15(3) 0.059(19) 0.76(5)
Cl3A 0.242(12) 0.65(3) 0.226(13) 0.130(16) 0.059(9) -0.084(15)

loop_
_atom_type_symbol
_atom_type_description
_atom_type_scat_dispersion_real
_atom_type_scat_dispersion_imag
_atom_type_scat_source
C C 0.0033 0.0016 'International Tables Vol C Tables 4.2.6.8 and 6.1.1.4'
H H 0.0000 0.0000 'International Tables Vol C Tables 4.2.6.8 and 6.1.1.4'
O O 0.0106 0.0060 'International Tables Vol C Tables 4.2.6.8 and 6.1.1.4'
S S 0.1246 0.1234 'International Tables Vol C Tables 4.2.6.8 and 6.1.1.4'
Cl Cl 0.1484 0.1585 'International Tables Vol C Tables 4.2.6.8 and 6.1.1.4'
Ti Ti 0.2776 0.4457 'International Tables Vol C Tables 4.2.6.8 and 6.1.1.4'
Cr Cr 0.3209 0.6236 'International Tables Vol C Tables 4.2.6.8 and 6.1.1.4'

loop_
_geom_angle_atom_site_label_1
_geom_angle_atom_site_label_2
_geom_angle_atom_site_label_3
_geom_angle
C1 Cr1 C5 83.8(3)
C1 Cr1 C2 92.3(3)
C5 Cr1 C2 89.7(2)
C1 Cr1 C3 89.9(3)
C5 Cr1 C3 173.1(2)
C2 Cr1 C3 87.7(2)
C1 Cr1 C4 91.0(3)
C5 Cr1 C4 91.7(2)
C2 Cr1 C4 176.5(2)
C3 Cr1 C4 91.2(2)
C1 Cr1 C6 178.0(3)
C5 Cr1 C6 95.01(19)
C2 Cr1 C6 89.2(2)
C3 Cr1 C6 91.32(19)
C4 Cr1 C6 87.5(2)
C16 Cr2 C17 87.7(2)
C16 Cr2 C15 86.9(2)
C17 Cr2 C15 90.4(2)
C16 Cr2 C10 89.1(2)
C17 Cr2 C10 125.3(2)
C15 Cr2 C10 143.9(2)
C16 Cr2 C12 148.2(2)
C17 Cr2 C12 90.0(2)
C15 Cr2 C12 124.9(2)
C10 Cr2 C12 66.75(18)
C16 Cr2 C11 111.6(2)
C17 Cr2 C11 96.1(2)
C15 Cr2 C11 160.6(2)
C10 Cr2 C11 36.81(17)
C12 Cr2 C11 37.17(18)
C16 Cr2 C13 161.2(2)
C17 Cr2 C13 111.1(2)
C15 Cr2 C13 93.7(2)
C10 Cr2 C13 79.43(18)
C12 Cr2 C13 36.72(17)
C11 Cr2 C13 66.86(18)
C16 Cr2 C9 95.3(2)
C17 Cr2 C9 161.6(2)
C15 Cr2 C9 107.90(19)
C10 Cr2 C9 36.95(16)
C12 Cr2 C9 77.91(17)
C11 Cr2 C9 65.96(17)
C13 Cr2 C9 66.60(16)
C16 Cr2 C14 124.8(2)
C17 Cr2 C14 147.2(2)
C15 Cr2 C14 87.4(2)
C10 Cr2 C14 65.98(17)
C12 Cr2 C14 65.20(17)
C11 Cr2 C14 77.30(18)
C13 Cr2 C14 36.66(16)
C9 Cr2 C14 36.35(15)
O6 Ti1 C28A 118.0(8)
O6 Ti1 C29A 136.9(3)
C28A Ti1 C29A 35.6(3)
O6 Ti1 C25 125.0(5)
O6 Ti1 C23 135.26(18)
C25 Ti1 C23 96.9(5)
O6 Ti1 C26 89.8(4)
C25 Ti1 C26 35.16(18)
C23 Ti1 C26 130.2(4)
O6 Ti1 Cl1 95.07(10)
C28A Ti1 Cl1 127.4(6)
C29A Ti1 Cl1 92.2(8)
C25 Ti1 Cl1 81.3(3)
C23 Ti1 Cl1 107.38(17)
C26 Ti1 Cl1 83.0(4)
O6 Ti1 C22 103.80(18)
C28A Ti1 C22 78.3(4)
C29A Ti1 C22 100.6(8)
C25 Ti1 C22 117.4(5)
C23 Ti1 C22 34.8(2)
C26 Ti1 C22 136.7(3)
Cl1 Ti1 C22 134.73(15)
O6 Ti1 C29 132.1(3)
C25 Ti1 C29 35.08(18)
C23 Ti1 C29 73.5(3)
C26 Ti1 C29 58.1(2)
Cl1 Ti1 C29 112.9(5)
C22 Ti1 C29 83.8(4)
O6 Ti1 C24 123.20(18)
C28A Ti1 C24 109.3(6)
C29A Ti1 C24 99.9(3)
C25 Ti1 C24 109.9(5)
C23 Ti1 C24 33.8(2)
C26 Ti1 C24 143.2(5)
Cl1 Ti1 C24 78.58(16)
C22 Ti1 C24 56.6(2)
C29 Ti1 C24 100.7(3)
O6 Ti1 C21 79.06(16)
C28A Ti1 C21 110.0(4)
C29A Ti1 C21 133.8(7)
C25 Ti1 C21 150.7(5)
C23 Ti1 C21 56.4(2)
C26 Ti1 C21 158.5(5)
Cl1 Ti1 C21 115.99(16)
C22 Ti1 C21 33.65(19)
C29 Ti1 C21 117.4(4)
C24 Ti1 C21 55.81(19)
O6 Ti1 C20 89.25(16)
C28A Ti1 C20 132.1(4)
C29A Ti1 C20 133.8(3)
C25 Ti1 C20 143.5(4)
C23 Ti1 C20 56.7(2)
C26 Ti1 C20 166.6(4)
Cl1 Ti1 C20 83.72(15)
C22 Ti1 C20 56.3(2)
C29 Ti1 C20 130.2(3)
C24 Ti1 C20 34.16(19)
C21 Ti1 C20 33.29(18)
O1 C1 Cr1 175.4(7)
O2 C2 Cr1 179.2(6)
O3 C3 Cr1 175.6(5)
O4 C4 Cr1 178.8(5)
O5 C5 Cr1 174.2(5)
O6 C6 C7 112.7(4)
O6 C6 Cr1 120.9(3)
C7 C6 Cr1 126.4(3)
C6 O6 Ti1 174.0(3)
C8 C7 C6 128.5(4)
C8 C7 S1 111.6(3)
C6 C7 S1 119.8(3)
C14 S1 C7 91.4(2)
C7 C8 C9 113.4(4)
C7 C8 H8 123.3
C9 C8 H8 123.3
C14 C9 C10 118.9(4)
C14 C9 C8 111.6(4)
C10 C9 C8 129.4(4)
C14 C9 Cr2 72.2(2)
C10 C9 Cr2 69.3(3)
C8 C9 Cr2 127.6(3)
C11 C10 C9 120.3(4)
C11 C10 Cr2 72.2(3)
C9 C10 Cr2 73.7(3)
C11 C10 H10 119.9
C9 C10 H10 119.9
Cr2 C10 H10 126.1
C10 C11 C12 119.6(4)
C10 C11 Cr2 71.0(3)
C12 C11 Cr2 71.0(3)
C10 C11 H11 120.2
C12 C11 H11 120.2
Cr2 C11 H11 130.4
C13 C12 C11 121.5(4)
C13 C12 Cr2 72.4(3)
C11 C12 Cr2 71.9(3)
C13 C12 H12 119.3
C11 C12 H12 119.3
Cr2 C12 H12 128.9
C12 C13 C14 118.3(4)
C12 C13 Cr2 70.9(3)
C14 C13 Cr2 73.3(3)
C12 C13 H13 120.9
C14 C13 H13 120.9
Cr2 C13 H13 126.7
C9 C14 C13 121.2(4)
C9 C14 S1 112.0(3)
C13 C14 S1 126.8(4)
C9 C14 Cr2 71.5(2)
C13 C14 Cr2 70.0(3)
S1 C14 Cr2 129.8(3)
O15 C15 Cr2 177.3(5)
O16 C16 Cr2 179.0(5)
O17 C17 Cr2 178.9(6)
C21 C20 C24 107.4(5)
C21 C20 Ti1 73.3(3)
C24 C20 Ti1 72.6(3)
C21 C20 H20 126.3
C24 C20 H20 126.3
Ti1 C20 H20 119.6
C20 C21 C22 109.4(5)
C20 C21 Ti1 73.4(3)
C22 C21 Ti1 71.9(3)
C20 C21 H21 125.3
C22 C21 H21 125.3
Ti1 C21 H21 121.1
C21 C22 C23 107.4(5)
C21 C22 Ti1 74.5(3)
C23 C22 Ti1 72.6(3)
C21 C22 H22 126.3
C23 C22 H22 126.3
Ti1 C22 H22 118.6
C24 C23 C22 107.5(5)
C24 C23 Ti1 74.2(3)
C22 C23 Ti1 72.6(3)
C24 C23 H23 126.3
C22 C23 H23 126.3
Ti1 C23 H23 118.8
C23 C24 C20 108.2(5)
C23 C24 Ti1 72.0(3)
C20 C24 Ti1 73.2(3)
C23 C24 H24 125.9
C20 C24 H24 125.9
Ti1 C24 H24 120.7
C26 C25 C29 108.0
C26 C25 Ti1 73.2(5)
C29 C25 Ti1 73.7(5)
C26 C25 H25 126.0
C29 C25 H25 126.0
Ti1 C25 H25 119.0
C25 C26 C27 108.0
C25 C26 Ti1 71.6(5)
C27 C26 Ti1 74.4(4)
C25 C26 H26 126.0
C27 C26 H26 126.0
Ti1 C26 H26 119.8
C28 C27 C26 108.0
C28 C27 Ti1 73.1(5)
C26 C27 Ti1 71.0(5)
C28 C27 H27 126.0
C26 C27 H27 126.0
Ti1 C27 H27 121.6
C29 C28 C27 108.0
C29 C28 Ti1 71.2(5)
C27 C28 Ti1 72.6(5)
C29 C28 H28 126.0
C27 C28 H28 126.0
Ti1 C28 H28 121.9
C28 C29 C25 108.0
C28 C29 Ti1 74.3(5)
C25 C29 Ti1 71.2(5)
C28 C29 H29 126.0
C25 C29 H29 126.0
Ti1 C29 H29 120.3
C26A C25A C29A 108.0
C26A C25A Ti1 74.9(7)
C29A C25A Ti1 69.3(8)
C26A C25A H25A 126.0
C29A C25A H25A 126.0
Ti1 C25A H25A 121.5
C27A C26A C25A 108.0
C27A C26A Ti1 71.0(6)
C25A C26A Ti1 71.2(6)
C27A C26A H26A 126.0
C25A C26A H26A 126.0
Ti1 C26A H26A 123.4
C26A C27A C28A 108.0
C26A C27A Ti1 75.0(7)
C28A C27A Ti1 69.4(8)
C26A C27A H27A 126.0
C28A C27A H27A 126.0
Ti1 C27A H27A 121.3
C29A C28A C27A 108.0
C29A C28A Ti1 72.3(5)
C27A C28A Ti1 75.7(8)
C29A C28A H28A 126.0
C27A C28A H28A 126.0
Ti1 C28A H28A 117.9
C28A C29A C25A 108.0
C28A C29A Ti1 72.1(6)
C25A C29A Ti1 75.8(8)
C28A C29A H29A 126.0
C25A C29A H29A 126.0
Ti1 C29A H29A 118.0
Cl3 C30 Cl2 112.1
Cl3 C30 H30A 109.2
Cl2 C30 H30A 109.2
Cl3 C30 H30B 109.2
Cl2 C30 H30B 109.2
H30A C30 H30B 107.9
Cl3A C30A Cl2A 112.9
Cl3A C30A H30C 109.0
Cl2A C30A H30C 109.0
Cl3A C30A H30D 109.0
Cl2A C30A H30D 109.0
H30C C30A H30D 107.8

loop_
_geom_bond_atom_site_label_1
_geom_bond_atom_site_label_2
_geom_bond_distance
Cr1 C1 1.859(6)
Cr1 C5 1.885(6)
Cr1 C2 1.892(7)
Cr1 C3 1.904(6)
Cr1 C4 1.910(7)
Cr1 C6 2.077(4)
Cr2 C16 1.833(5)
Cr2 C17 1.836(6)
Cr2 C15 1.849(6)
Cr2 C10 2.206(5)
Cr2 C12 2.209(5)
Cr2 C11 2.221(5)
Cr2 C13 2.228(4)
Cr2 C9 2.263(4)
Cr2 C14 2.272(4)
Ti1 O6 1.925(3)
Ti1 C28A 2.322(18)
Ti1 C29A 2.325(17)
Ti1 C25 2.340(14)
Ti1 C23 2.362(5)
Ti1 C26 2.361(14)
Ti1 Cl1 2.3620(16)
Ti1 C22 2.362(5)
Ti1 C29 2.371(13)
Ti1 C24 2.389(5)
Ti1 C21 2.395(5)
Ti1 C20 2.396(5)
C1 O1 1.159(7)
C2 O2 1.142(7)
C3 O3 1.133(6)
C4 O4 1.136(7)
C5 O5 1.144(6)
C6 O6 1.285(5)
C6 C7 1.463(6)
C7 C8 1.363(6)
C7 S1 1.770(4)
S1 C14 1.724(5)
C8 C9 1.438(6)
C8 H8 0.9300
C9 C14 1.414(6)
C9 C10 1.417(6)
C10 C11 1.398(6)
C10 H10 0.9300
C11 C12 1.412(7)
C11 H11 0.9300
C12 C13 1.398(7)
C12 H12 0.9300
C13 C14 1.416(6)
C13 H13 0.9300
C15 O15 1.151(6)
C16 O16 1.150(6)
C17 O17 1.150(6)
C20 C21 1.372(8)
C20 C24 1.405(8)
C20 H20 0.9300
C21 C22 1.377(8)
C21 H21 0.9300
C22 C23 1.412(8)
C22 H22 0.9300
C23 C24 1.382(8)
C23 H23 0.9300
C24 H24 0.9300
C25 C26 1.4200
C25 C29 1.4200
C25 H25 0.9300
C26 C27 1.4200
C26 H26 0.9300
C27 C28 1.4200
C27 H27 0.9300
C28 C29 1.4200
C28 H28 0.9300
C29 H29 0.9300
C25A C26A 1.4200
C25A C29A 1.4200
C25A H25A 0.9300
C26A C27A 1.4200
C26A H26A 0.9300
C27A C28A 1.4200
C27A H27A 0.9300
C28A C29A 1.4200
C28A H28A 0.9300
C29A H29A 0.9300
C30 Cl3 1.7023
C30 Cl2 1.7131
C30 H30A 0.9700
C30 H30B 0.9700
C30A Cl3A 1.7075
C30A Cl2A 1.7122
C30A H30C 0.9700
C30A H30D 0.9700

loop_
_geom_torsion_atom_site_label_1
_geom_torsion_atom_site_label_2
_geom_torsion_atom_site_label_3
_geom_torsion_atom_site_label_4
_geom_torsion
C5 Cr1 C6 O6 -140.6(4)
C2 Cr1 C6 O6 129.8(4)
C3 Cr1 C6 O6 42.1(4)
C4 Cr1 C6 O6 -49.1(4)
C5 Cr1 C6 C7 38.8(4)
C2 Cr1 C6 C7 -50.9(4)
C3 Cr1 C6 C7 -138.6(4)
C4 Cr1 C6 C7 130.3(4)
O6 C6 C7 C8 -179.5(4)
Cr1 C6 C7 C8 1.1(7)
O6 C6 C7 S1 -1.7(5)
Cr1 C6 C7 S1 178.8(2)
C8 C7 S1 C14 0.4(4)
C6 C7 S1 C14 -177.7(4)
C6 C7 C8 C9 178.7(4)
S1 C7 C8 C9 0.8(5)
C7 C8 C9 C14 -1.9(6)
C7 C8 C9 C10 -178.8(5)
C7 C8 C9 Cr2 -85.5(5)
C16 Cr2 C9 C14 -147.1(3)
C17 Cr2 C9 C14 114.2(7)
C15 Cr2 C9 C14 -58.7(3)
C10 Cr2 C9 C14 131.6(4)
C12 Cr2 C9 C14 64.4(3)
C11 Cr2 C9 C14 101.5(3)
C13 Cr2 C9 C14 27.5(3)
C16 Cr2 C9 C10 81.3(3)
C17 Cr2 C9 C10 -17.4(7)
C15 Cr2 C9 C10 169.7(3)
C12 Cr2 C9 C10 -67.2(3)
C11 Cr2 C9 C10 -30.1(3)
C13 Cr2 C9 C10 -104.1(3)
C14 Cr2 C9 C10 -131.6(4)
C16 Cr2 C9 C8 -43.2(4)
C17 Cr2 C9 C8 -142.0(6)
C15 Cr2 C9 C8 45.2(4)
C10 Cr2 C9 C8 -124.5(5)
C12 Cr2 C9 C8 168.2(4)
C11 Cr2 C9 C8 -154.6(4)
C13 Cr2 C9 C8 131.4(4)
C14 Cr2 C9 C8 103.9(5)
C14 C9 C10 C11 3.0(7)
C8 C9 C10 C11 179.6(5)
Cr2 C9 C10 C11 57.3(4)
C14 C9 C10 Cr2 -54.4(4)
C8 C9 C10 Cr2 122.2(5)
C16 Cr2 C10 C11 129.6(3)
C17 Cr2 C10 C11 43.2(4)
C15 Cr2 C10 C11 -147.0(4)
C12 Cr2 C10 C11 -29.1(3)
C13 Cr2 C10 C11 -65.3(3)
C9 Cr2 C10 C11 -130.2(4)
C14 Cr2 C10 C11 -101.2(3)
C16 Cr2 C10 C9 -100.2(3)
C17 Cr2 C10 C9 173.4(3)
C15 Cr2 C10 C9 -16.8(5)
C12 Cr2 C10 C9 101.1(3)
C11 Cr2 C10 C9 130.2(4)
C13 Cr2 C10 C9 64.9(3)
C14 Cr2 C10 C9 29.0(3)
C9 C10 C11 C12 -4.4(7)
Cr2 C10 C11 C12 53.6(4)
C9 C10 C11 Cr2 -58.1(4)
C16 Cr2 C11 C10 -56.0(3)
C17 Cr2 C11 C10 -145.8(3)
C15 Cr2 C11 C10 105.5(6)
C12 Cr2 C11 C10 132.2(4)
C13 Cr2 C11 C10 103.8(3)
C9 Cr2 C11 C10 30.2(3)
C14 Cr2 C11 C10 66.7(3)
C16 Cr2 C11 C12 171.8(3)
C17 Cr2 C11 C12 81.9(3)
C15 Cr2 C11 C12 -26.7(7)
C10 Cr2 C11 C12 -132.2(4)
C13 Cr2 C11 C12 -28.5(3)
C9 Cr2 C11 C12 -102.1(3)
C14 Cr2 C11 C12 -65.5(3)
C10 C11 C12 C13 1.3(8)
Cr2 C11 C12 C13 55.0(4)
C10 C11 C12 Cr2 -53.7(4)
C16 Cr2 C12 C13 -147.4(4)
C17 Cr2 C12 C13 127.0(3)
C15 Cr2 C12 C13 36.6(4)
C10 Cr2 C12 C13 -104.0(3)
C11 Cr2 C12 C13 -132.9(4)
C9 Cr2 C12 C13 -66.9(3)
C14 Cr2 C12 C13 -30.8(3)
C16 Cr2 C12 C11 -14.6(5)
C17 Cr2 C12 C11 -100.1(3)
C15 Cr2 C12 C11 169.5(3)
C10 Cr2 C12 C11 28.9(3)
C13 Cr2 C12 C11 132.9(4)
C9 Cr2 C12 C11 66.0(3)
C14 Cr2 C12 C11 102.0(3)
C11 C12 C13 C14 3.3(7)
Cr2 C12 C13 C14 58.0(4)
C11 C12 C13 Cr2 -54.7(4)
C16 Cr2 C13 C12 118.2(7)
C17 Cr2 C13 C12 -58.8(4)
C15 Cr2 C13 C12 -150.6(3)
C10 Cr2 C13 C12 65.1(3)
C11 Cr2 C13 C12 28.8(3)
C9 Cr2 C13 C12 101.5(3)
C14 Cr2 C13 C12 128.8(4)
C16 Cr2 C13 C14 -10.6(8)
C17 Cr2 C13 C14 172.4(3)
C15 Cr2 C13 C14 80.6(3)
C10 Cr2 C13 C14 -63.7(3)
C12 Cr2 C13 C14 -128.8(4)
C11 Cr2 C13 C14 -100.0(3)
C9 Cr2 C13 C14 -27.3(3)
C10 C9 C14 C13 1.7(7)
C8 C9 C14 C13 -175.5(4)
Cr2 C9 C14 C13 -51.3(4)
C10 C9 C14 S1 179.4(4)
C8 C9 C14 S1 2.2(5)
Cr2 C9 C14 S1 126.4(3)
C10 C9 C14 Cr2 53.1(4)
C8 C9 C14 Cr2 -124.2(4)
C12 C13 C14 C9 -4.8(7)
Cr2 C13 C14 C9 52.0(4)
C12 C13 C14 S1 177.9(4)
Cr2 C13 C14 S1 -125.4(4)
C12 C13 C14 Cr2 -56.8(4)
C7 S1 C14 C9 -1.5(4)
C7 S1 C14 C13 176.0(4)
C7 S1 C14 Cr2 82.2(3)
C16 Cr2 C14 C9 41.2(4)
C17 Cr2 C14 C9 -147.9(4)
C15 Cr2 C14 C9 125.5(3)
C10 Cr2 C14 C9 -29.5(3)
C12 Cr2 C14 C9 -103.8(3)
C11 Cr2 C14 C9 -66.5(3)
C13 Cr2 C14 C9 -134.7(4)
C16 Cr2 C14 C13 175.9(3)
C17 Cr2 C14 C13 -13.2(5)
C15 Cr2 C14 C13 -99.8(3)
C10 Cr2 C14 C13 105.2(3)
C12 Cr2 C14 C13 30.9(3)
C11 Cr2 C14 C13 68.2(3)
C9 Cr2 C14 C13 134.7(4)
C16 Cr2 C14 S1 -62.4(4)
C17 Cr2 C14 S1 108.6(4)
C15 Cr2 C14 S1 22.0(3)
C10 Cr2 C14 S1 -133.0(3)
C12 Cr2 C14 S1 152.6(4)
C11 Cr2 C14 S1 -170.1(3)
C13 Cr2 C14 S1 121.8(4)
C9 Cr2 C14 S1 -103.5(4)
O6 Ti1 C20 C21 71.0(3)
C28A Ti1 C20 C21 -57.5(11)
C29A Ti1 C20 C21 -106.8(12)
C25 Ti1 C20 C21 -127.8(8)
C23 Ti1 C20 C21 -78.2(4)
C26 Ti1 C20 C21 157(2)
Cl1 Ti1 C20 C21 166.2(3)
C22 Ti1 C20 C21 -36.2(3)
C29 Ti1 C20 C21 -79.1(7)
C24 Ti1 C20 C21 -114.9(5)
O6 Ti1 C20 C24 -174.1(4)
C28A Ti1 C20 C24 57.5(11)
C29A Ti1 C20 C24 8.2(12)
C25 Ti1 C20 C24 -12.9(9)
C23 Ti1 C20 C24 36.7(4)
C26 Ti1 C20 C24 -88(2)
Cl1 Ti1 C20 C24 -78.9(3)
C22 Ti1 C20 C24 78.7(4)
C29 Ti1 C20 C24 35.9(8)
C21 Ti1 C20 C24 114.9(5)
C24 C20 C21 C22 -1.8(6)
Ti1 C20 C21 C22 63.3(4)
C24 C20 C21 Ti1 -65.1(4)
O6 Ti1 C21 C20 -105.7(3)
C28A Ti1 C21 C20 138.3(9)
C29A Ti1 C21 C20 106.6(8)
C25 Ti1 C21 C20 106.3(7)
C23 Ti1 C21 C20 79.0(4)
C26 Ti1 C21 C20 -165.7(8)
Cl1 Ti1 C21 C20 -15.3(4)
C22 Ti1 C21 C20 117.6(5)
C29 Ti1 C21 C20 122.3(5)
C24 Ti1 C21 C20 38.0(3)
O6 Ti1 C21 C22 136.8(4)
C28A Ti1 C21 C22 20.7(9)
C29A Ti1 C21 C22 -11.0(8)
C25 Ti1 C21 C22 -11.3(7)
C23 Ti1 C21 C22 -38.6(3)
C26 Ti1 C21 C22 76.7(9)
Cl1 Ti1 C21 C22 -132.9(3)
C29 Ti1 C21 C22 4.8(5)
C24 Ti1 C21 C22 -79.6(4)
C20 Ti1 C21 C22 -117.6(5)
C20 C21 C22 C23 1.3(6)
Ti1 C21 C22 C23 65.6(4)
C20 C21 C22 Ti1 -64.3(4)
O6 Ti1 C22 C21 -43.8(4)
C28A Ti1 C22 C21 -160.1(9)
C29A Ti1 C22 C21 172.0(6)
C25 Ti1 C22 C21 173.8(4)
C23 Ti1 C22 C21 114.4(5)
C26 Ti1 C22 C21 -148.6(8)
Cl1 Ti1 C22 C21 68.0(4)
C29 Ti1 C22 C21 -175.7(5)
C24 Ti1 C22 C21 77.1(4)
C20 Ti1 C22 C21 35.8(3)
O6 Ti1 C22 C23 -158.2(3)
C28A Ti1 C22 C23 85.5(9)
C29A Ti1 C22 C23 57.6(6)
C25 Ti1 C22 C23 59.4(5)
C26 Ti1 C22 C23 97.0(8)
Cl1 Ti1 C22 C23 -46.4(4)
C29 Ti1 C22 C23 69.9(5)
C24 Ti1 C22 C23 -37.3(3)
C21 Ti1 C22 C23 -114.4(5)
C20 Ti1 C22 C23 -78.6(4)
C21 C22 C23 C24 -0.3(6)
Ti1 C22 C23 C24 66.6(4)
C21 C22 C23 Ti1 -66.9(4)
O6 Ti1 C23 C24 -83.8(4)
C28A Ti1 C23 C24 158.5(8)
C29A Ti1 C23 C24 122.5(8)
C25 Ti1 C23 C24 115.8(4)
C26 Ti1 C23 C24 128.5(7)
Cl1 Ti1 C23 C24 32.8(4)
C22 Ti1 C23 C24 -114.5(5)
C29 Ti1 C23 C24 142.2(6)
C21 Ti1 C23 C24 -77.3(4)
C20 Ti1 C23 C24 -37.1(3)
O6 Ti1 C23 C22 30.8(5)
C28A Ti1 C23 C22 -87.0(8)
C29A Ti1 C23 C22 -123.0(8)
C25 Ti1 C23 C22 -129.7(4)
C26 Ti1 C23 C22 -117.0(7)
Cl1 Ti1 C23 C22 147.4(3)
C29 Ti1 C23 C22 -103.2(6)
C24 Ti1 C23 C22 114.5(5)
C21 Ti1 C23 C22 37.3(3)
C20 Ti1 C23 C22 77.4(4)
C22 C23 C24 C20 -0.8(6)
Ti1 C23 C24 C20 64.7(4)
C22 C23 C24 Ti1 -65.5(4)
C21 C20 C24 C23 1.6(6)
Ti1 C20 C24 C23 -64.0(4)
C21 C20 C24 Ti1 65.6(4)
O6 Ti1 C24 C23 123.3(4)
C28A Ti1 C24 C23 -22.3(8)
C29A Ti1 C24 C23 -57.8(9)
C25 Ti1 C24 C23 -71.9(5)
C26 Ti1 C24 C23 -86.6(6)
Cl1 Ti1 C24 C23 -148.1(4)
C22 Ti1 C24 C23 38.4(4)
C29 Ti1 C24 C23 -36.7(6)
C21 Ti1 C24 C23 79.2(4)
C20 Ti1 C24 C23 116.2(5)
O6 Ti1 C24 C20 7.1(4)
C28A Ti1 C24 C20 -138.5(8)
C29A Ti1 C24 C20 -174.0(9)
C25 Ti1 C24 C20 171.9(5)
C23 Ti1 C24 C20 -116.2(5)
C26 Ti1 C24 C20 157.3(5)
Cl1 Ti1 C24 C20 95.7(3)
C22 Ti1 C24 C20 -77.7(4)
C29 Ti1 C24 C20 -152.9(6)
C21 Ti1 C24 C20 -37.0(3)
O6 Ti1 C25 C26 -0.2(10)
C23 Ti1 C25 C26 163.1(8)
Cl1 Ti1 C25 C26 -90.3(9)
C22 Ti1 C25 C26 133.4(9)
C29 Ti1 C25 C26 115.1(2)
C24 Ti1 C25 C26 -164.7(7)
C21 Ti1 C25 C26 140.5(12)
C20 Ti1 C25 C26 -157.1(5)
O6 Ti1 C25 C29 -115.3(10)
C23 Ti1 C25 C29 48.0(8)
C26 Ti1 C25 C29 -115.1(2)
Cl1 Ti1 C25 C29 154.6(9)
C22 Ti1 C25 C29 18.3(10)
C24 Ti1 C25 C29 80.1(8)
C21 Ti1 C25 C29 25.3(12)
C20 Ti1 C25 C29 87.8(5)
C29 C25 C26 C27 0.0
Ti1 C25 C26 C27 -66.0(4)
C29 C25 C26 Ti1 66.0(4)
O6 Ti1 C26 C25 179.8(8)
C23 Ti1 C26 C25 -22.2(12)
Cl1 Ti1 C26 C25 84.7(9)
C22 Ti1 C26 C25 -70.1(13)
C29 Ti1 C26 C25 -37.80(19)
C24 Ti1 C26 C25 24.4(10)
C21 Ti1 C26 C25 -121.9(14)
C20 Ti1 C26 C25 93.9(14)
O6 Ti1 C26 C27 -64.6(8)
C25 Ti1 C26 C27 115.5(2)
C23 Ti1 C26 C27 93.3(12)
Cl1 Ti1 C26 C27 -159.8(8)
C22 Ti1 C26 C27 45.5(13)
C29 Ti1 C26 C27 77.7(2)
C24 Ti1 C26 C27 139.9(10)
C21 Ti1 C26 C27 -6.4(14)
C20 Ti1 C26 C27 -150.6(14)
C25 C26 C27 C28 0.0
Ti1 C26 C27 C28 -64.2(5)
C25 C26 C27 Ti1 64.2(5)
O6 Ti1 C27 C28 -132.3(9)
C25 Ti1 C27 C28 78.7(3)
C23 Ti1 C27 C28 3.1(10)
C26 Ti1 C27 C28 116.5(3)
Cl1 Ti1 C27 C28 138.9(9)
C22 Ti1 C27 C28 -32.3(9)
C29 Ti1 C27 C28 36.91(17)
C24 Ti1 C27 C28 15.1(17)
C21 Ti1 C27 C28 -66.3(7)
C20 Ti1 C27 C28 -79.9(6)
O6 Ti1 C27 C26 111.2(9)
C25 Ti1 C27 C26 -37.83(17)
C23 Ti1 C27 C26 -113.4(10)
Cl1 Ti1 C27 C26 22.3(8)
C22 Ti1 C27 C26 -148.9(8)
C29 Ti1 C27 C26 -79.6(3)
C24 Ti1 C27 C26 -101.4(17)
C21 Ti1 C27 C26 177.2(6)
C20 Ti1 C27 C26 163.6(6)
C26 C27 C28 C29 0.0
Ti1 C27 C28 C29 -62.8(5)
C26 C27 C28 Ti1 62.8(5)
O6 Ti1 C28 C29 163.3(9)
C25 Ti1 C28 C29 37.7(2)
C23 Ti1 C28 C29 -60.8(9)
C26 Ti1 C28 C29 79.6(3)
Cl1 Ti1 C28 C29 54.9(14)
C22 Ti1 C28 C29 -94.3(10)
C24 Ti1 C28 C29 -56.3(8)
C21 Ti1 C28 C29 -115.5(8)
C20 Ti1 C28 C29 -98.0(6)
O6 Ti1 C28 C27 46.6(8)
C25 Ti1 C28 C27 -79.0(3)
C23 Ti1 C28 C27 -177.4(9)
C26 Ti1 C28 C27 -37.1(2)
Cl1 Ti1 C28 C27 -61.7(13)
C22 Ti1 C28 C27 149.0(9)
C29 Ti1 C28 C27 -116.7(2)
C24 Ti1 C28 C27 -173.0(7)
C21 Ti1 C28 C27 127.8(7)
C20 Ti1 C28 C27 145.3(5)
C27 C28 C29 C25 0.0
Ti1 C28 C29 C25 -63.7(5)
C27 C28 C29 Ti1 63.7(5)
C26 C25 C29 C28 0.0
Ti1 C25 C29 C28 65.7(5)
C26 C25 C29 Ti1 -65.7(5)
O6 Ti1 C29 C28 -22.5(13)
C25 Ti1 C29 C28 -115.8(3)
C23 Ti1 C29 C28 114.5(10)
C26 Ti1 C29 C28 -77.9(3)
Cl1 Ti1 C29 C28 -143.2(9)
C22 Ti1 C29 C28 80.5(9)
C24 Ti1 C29 C28 134.8(8)
C21 Ti1 C29 C28 77.9(8)
C20 Ti1 C29 C28 115.2(6)
O6 Ti1 C29 C25 93.3(13)
C23 Ti1 C29 C25 -129.8(10)
C26 Ti1 C29 C25 37.90(17)
Cl1 Ti1 C29 C25 -27.4(9)
C22 Ti1 C29 C25 -163.7(9)
C24 Ti1 C29 C25 -109.5(8)
C21 Ti1 C29 C25 -166.4(8)
C20 Ti1 C29 C25 -129.0(6)
O6 Ti1 C25A C26A -34.4(12)
C28A Ti1 C25A C26A 77.8(4)
C29A Ti1 C25A C26A 116.4(3)
C25 Ti1 C25A C26A 123.5(14)
C23 Ti1 C25A C26A 133.6(12)
Cl1 Ti1 C25A C26A -124.4(14)
C22 Ti1 C25A C26A 97.8(16)
C24 Ti1 C25A C26A 171.3(10)
C21 Ti1 C25A C26A 91(4)
C20 Ti1 C25A C26A -161.3(7)
O6 Ti1 C25A C29A -150.7(13)
C28A Ti1 C25A C29A -38.6(3)
C23 Ti1 C25A C29A 17.2(13)
Cl1 Ti1 C25A C29A 119.2(14)
C22 Ti1 C25A C29A -18.5(17)
C24 Ti1 C25A C29A 54.9(10)
C21 Ti1 C25A C29A -25(4)
C20 Ti1 C25A C29A 82.4(7)
C29A C25A C26A C27A 0.0
Ti1 C25A C26A C27A -61.8(7)
C29A C25A C26A Ti1 61.8(7)
O6 Ti1 C26A C27A -95.5(14)
C28A Ti1 C26A C27A 37.5(2)
C29A Ti1 C26A C27A 80.1(4)
C23 Ti1 C26A C27A 50.9(19)
Cl1 Ti1 C26A C27A 170.1(13)
C22 Ti1 C26A C27A 4.1(17)
C24 Ti1 C26A C27A 99(2)
C21 Ti1 C26A C27A -41.1(14)
C20 Ti1 C26A C27A -111(2)
O6 Ti1 C26A C25A 147.0(14)
C28A Ti1 C26A C25A -80.0(4)
C29A Ti1 C26A C25A -37.5(2)
C23 Ti1 C26A C25A -66.7(19)
C26 Ti1 C26A C25A 13.1(17)
Cl1 Ti1 C26A C25A 52.6(12)
C22 Ti1 C26A C25A -113.5(16)
C24 Ti1 C26A C25A -18(2)
C21 Ti1 C26A C25A -158.7(13)
C20 Ti1 C26A C25A 131(2)
C25A C26A C27A C28A 0.0
Ti1 C26A C27A C28A -62.0(7)
C25A C26A C27A Ti1 62.0(7)
O6 Ti1 C27A C26A 79.8(14)
C28A Ti1 C27A C26A -116.2(3)
C29A Ti1 C27A C26A -77.7(4)
C23 Ti1 C27A C26A -144.0(13)
Cl1 Ti1 C27A C26A -12.5(17)
C22 Ti1 C27A C26A -176.8(13)
C24 Ti1 C27A C26A -138.8(16)
C21 Ti1 C27A C26A 154.9(11)
C20 Ti1 C27A C26A 159.3(7)
O6 Ti1 C27A C28A -164.0(14)
C29A Ti1 C27A C28A 38.6(3)
C23 Ti1 C27A C28A -27.8(13)
Cl1 Ti1 C27A C28A 103.8(17)
C22 Ti1 C27A C28A -60.6(13)
C24 Ti1 C27A C28A -22.6(16)
C21 Ti1 C27A C28A -88.8(11)
C20 Ti1 C27A C28A -84.4(7)
C26A C27A C28A C29A 0.0
Ti1 C27A C28A C29A -65.7(6)
C26A C27A C28A Ti1 65.7(6)
O6 Ti1 C28A C29A 132.7(13)
C23 Ti1 C28A C29A -92.2(13)
Cl1 Ti1 C28A C29A 10.5(16)
C22 Ti1 C28A C29A -127.8(14)
C24 Ti1 C28A C29A -79.7(10)
C21 Ti1 C28A C29A -139.3(10)
C20 Ti1 C28A C29A -109.8(7)
O6 Ti1 C28A C27A 18.1(14)
C29A Ti1 C28A C27A -114.6(3)
C23 Ti1 C28A C27A 153.2(14)
Cl1 Ti1 C28A C27A -104.0(17)
C22 Ti1 C28A C27A 117.7(14)
C24 Ti1 C28A C27A 165.7(11)
C21 Ti1 C28A C27A 106.1(11)
C20 Ti1 C28A C27A 135.6(8)
C27A C28A C29A C25A 0.0
Ti1 C28A C29A C25A -67.9(8)
C27A C28A C29A Ti1 67.9(8)
C26A C25A C29A C28A 0.0
Ti1 C25A C29A C28A 65.4(6)
C26A C25A C29A Ti1 -65.4(6)
O6 Ti1 C29A C28A -72(2)
C23 Ti1 C29A C28A 81.1(13)
Cl1 Ti1 C29A C28A -171.6(12)
C22 Ti1 C29A C28A 52.0(12)
C24 Ti1 C29A C28A 109.6(11)
C21 Ti1 C29A C28A 58.1(9)
C20 Ti1 C29A C28A 104.9(7)
O6 Ti1 C29A C25A 43(2)
C28A Ti1 C29A C25A 114.6(3)
C23 Ti1 C29A C25A -164.3(13)
Cl1 Ti1 C29A C25A -57.0(11)
C22 Ti1 C29A C25A 166.6(11)
C29 Ti1 C29A C25A 130.0(13)
C24 Ti1 C29A C25A -135.8(10)
C21 Ti1 C29A C25A 172.8(8)
C20 Ti1 C29A C25A -140.5(6)
